data_4081727
loop_
_publ_author_name
'M\'enard, Gabriel'
'Tran, Lina'
'McCahill, Jenny S. J.'
'Lough, Alan J.'
'Stephan, Douglas W.'

_publ_section_title
;
 Contrasting the Reactivity of Ethylene and Propylene with P/Al and P/B
 Frustrated Lewis Pairs
;
_journal_issue 22
_journal_name_full Organometallics
_journal_page_first 6759
_journal_paper_doi 10.1021/om400222w
_journal_volume 32
_journal_year 2013
_chemical_formula_sum 'C33 H33 B F15 P'
_chemical_formula_weight 756.37
_chemical_name_systematic
; 
 ? 
;
_space_group_IT_number 2
_symmetry_cell_setting triclinic
_symmetry_space_group_name_Hall '-P 1'
_symmetry_space_group_name_H-M 'P -1'
_atom_sites_solution_hydrogens geom
_atom_sites_solution_primary direct
_atom_sites_solution_secondary difmap
_audit_creation_method SHELXL-97
_cell_angle_alpha 100.501(2)
_cell_angle_beta 91.834(2)
_cell_angle_gamma 95.109(2)
_cell_formula_units_Z 2
_cell_length_a 9.6037(15)
_cell_length_b 11.2601(18)
_cell_length_c 15.519(3)
_cell_measurement_temperature 296(2)
_cell_volume 1641.5(5)
_computing_structure_refinement 'SHELXL-97 (Sheldrick, 2008)'
_computing_structure_solution 'SHELXS-97 (Sheldrick, 2008)'
_diffrn_ambient_temperature 296(2)
_diffrn_measured_fraction_theta_full 0.997
_diffrn_measured_fraction_theta_max 0.997
_diffrn_radiation_monochromator graphite
_diffrn_radiation_source 'fine-focus sealed tube'
_diffrn_radiation_type MoK\a
_diffrn_radiation_wavelength 0.71073
_diffrn_reflns_av_R_equivalents 0.0201
_diffrn_reflns_av_sigmaI/netI 0.0234
_diffrn_reflns_limit_h_max 11
_diffrn_reflns_limit_h_min -11
_diffrn_reflns_limit_k_max 13
_diffrn_reflns_limit_k_min -13
_diffrn_reflns_limit_l_max 18
_diffrn_reflns_limit_l_min -18
_diffrn_reflns_number 15916
_diffrn_reflns_theta_full 24.99
_diffrn_reflns_theta_max 24.99
_diffrn_reflns_theta_min 1.85
_exptl_absorpt_coefficient_mu 0.194
_exptl_absorpt_correction_T_max 0.9623
_exptl_absorpt_correction_T_min 0.9266
_exptl_absorpt_correction_type multi-scan
_exptl_crystal_density_diffrn 1.530
_exptl_crystal_density_method 'not measured'
_exptl_crystal_F_000 772
_exptl_crystal_size_max 0.40
_exptl_crystal_size_mid 0.20
_exptl_crystal_size_min 0.20
_refine_diff_density_max 1.241
_refine_diff_density_min -0.415
_refine_diff_density_rms 0.079
_refine_ls_extinction_method none
_refine_ls_goodness_of_fit_ref 1.034
_refine_ls_hydrogen_treatment mixed
_refine_ls_matrix_type full
_refine_ls_number_parameters 451
_refine_ls_number_reflns 5781
_refine_ls_number_restraints 0
_refine_ls_restrained_S_all 1.034
_refine_ls_R_factor_all 0.0991
_refine_ls_R_factor_gt 0.0798
_refine_ls_shift/su_max 0.000
_refine_ls_shift/su_mean 0.000
_refine_ls_structure_factor_coef Fsqd
_refine_ls_weighting_details 'calc w=1/[\s^2^(Fo^2^)+(0.1370P)^2^+2.3705P] where P=(Fo^2^+2Fc^2^)/3'
_refine_ls_weighting_scheme calc
_refine_ls_wR_factor_gt 0.2290
_refine_ls_wR_factor_ref 0.2505
_reflns_number_gt 4352
_reflns_number_total 5781
_reflns_threshold_expression >2sigma(I)
_cod_data_source_file om400222w_si_002.cif
_cod_data_source_block sad
_cod_original_sg_symbol_H-M P-1
_cod_database_code 4081727

loop_
_symmetry_equiv_pos_as_xyz
'x, y, z'
'-x, -y, -z'

loop_
_atom_site_label
_atom_site_type_symbol
_atom_site_fract_x
_atom_site_fract_y
_atom_site_fract_z
_atom_site_U_iso_or_equiv
_atom_site_adp_type
_atom_site_occupancy
_atom_site_symmetry_multiplicity
_atom_site_calc_flag
_atom_site_refinement_flags
P1 P 0.02999(11) 0.66549(10) 0.27953(7) 0.0485(3) Uani 1 1 d .
B1 B -0.2344(4) 0.3152(4) 0.2214(3) 0.0423(9) Uani 1 1 d .
F1 F -0.4585(3) 0.4589(3) 0.1731(2) 0.0786(9) Uani 1 1 d .
F2 F -0.6245(3) 0.4177(3) 0.0317(2) 0.0943(11) Uani 1 1 d .
F3 F -0.6102(4) 0.2161(4) -0.0935(2) 0.0980(11) Uani 1 1 d .
F4 F -0.4218(3) 0.0561(3) -0.06951(19) 0.0811(9) Uani 1 1 d .
F5 F -0.2520(3) 0.0960(2) 0.07084(19) 0.0699(8) Uani 1 1 d .
F6 F -0.2886(3) 0.0596(2) 0.2387(2) 0.0731(8) Uani 1 1 d .
F7 F -0.4551(3) -0.0345(3) 0.3460(3) 0.0943(11) Uani 1 1 d .
F8 F -0.5996(3) 0.1100(3) 0.4637(2) 0.0888(10) Uani 1 1 d .
F9 F -0.5767(4) 0.3526(3) 0.4667(2) 0.0915(10) Uani 1 1 d .
F10 F -0.4117(3) 0.4502(3) 0.3620(2) 0.0801(9) Uani 1 1 d .
F11 F -0.0736(3) 0.2193(3) 0.35932(17) 0.0696(8) Uani 1 1 d .
F12 F 0.1783(3) 0.1461(3) 0.3491(2) 0.0801(9) Uani 1 1 d .
F13 F 0.3169(3) 0.1325(3) 0.1986(3) 0.0924(11) Uani 1 1 d .
F14 F 0.1887(3) 0.1956(4) 0.0556(2) 0.0929(11) Uani 1 1 d .
F15 F -0.0567(3) 0.2811(3) 0.06585(17) 0.0656(7) Uani 1 1 d .
C1 C -0.3374(4) 0.2841(4) 0.1296(3) 0.0462(9) Uani 1 1 d .
C2 C -0.4399(4) 0.3587(4) 0.1142(3) 0.0531(10) Uani 1 1 d .
C3 C -0.5292(5) 0.3379(5) 0.0407(3) 0.0646(12) Uani 1 1 d .
C4 C -0.5237(5) 0.2371(5) -0.0218(3) 0.0632(12) Uani 1 1 d .
C5 C -0.4289(5) 0.1569(4) -0.0089(3) 0.0584(11) Uani 1 1 d .
C6 C -0.3409(4) 0.1813(4) 0.0649(3) 0.0503(10) Uani 1 1 d .
C7 C -0.3359(4) 0.2607(4) 0.2939(3) 0.0456(9) Uani 1 1 d .
C8 C -0.3566(4) 0.1381(4) 0.2942(3) 0.0523(10) Uani 1 1 d .
C9 C -0.4424(5) 0.0864(4) 0.3499(3) 0.0609(12) Uani 1 1 d .
C10 C -0.5160(4) 0.1585(5) 0.4084(3) 0.0621(12) Uani 1 1 d .
C11 C -0.5038(5) 0.2800(5) 0.4098(3) 0.0596(11) Uani 1 1 d .
C12 C -0.4154(4) 0.3287(4) 0.3534(3) 0.0537(10) Uani 1 1 d .
C13 C -0.0861(4) 0.2493(3) 0.2115(3) 0.0432(9) Uani 1 1 d .
C14 C -0.0155(4) 0.2138(4) 0.2806(3) 0.0508(10) Uani 1 1 d .
C15 C 0.1174(4) 0.1760(4) 0.2773(3) 0.0590(11) Uani 1 1 d .
C16 C 0.1878(4) 0.1690(4) 0.2014(4) 0.0647(13) Uani 1 1 d .
C17 C 0.1243(5) 0.2019(4) 0.1305(3) 0.0609(12) Uani 1 1 d .
C18 C -0.0067(4) 0.2439(4) 0.1378(3) 0.0514(10) Uani 1 1 d .
C19 C -0.1812(4) 0.4609(4) 0.2561(3) 0.0538(10) Uani 1 1 d .
H19A H -0.2634 0.5051 0.2559 0.065 Uiso 1 1 calc R
H19B H -0.1483 0.4698 0.3168 0.065 Uiso 1 1 calc R
C20 C -0.0697(5) 0.5259(4) 0.2102(3) 0.0611(11) Uani 1 1 d .
H20A H -0.0007 0.4680 0.1929 0.073 Uiso 1 1 calc R
C21 C -0.1391(7) 0.5485(6) 0.1241(3) 0.0811(16) Uani 1 1 d .
H21A H -0.1865 0.4738 0.0924 0.122 Uiso 1 1 calc R
H21B H -0.0686 0.5782 0.0887 0.122 Uiso 1 1 calc R
H21C H -0.2054 0.6074 0.1376 0.122 Uiso 1 1 calc R
C22 C 0.1698(6) 0.6158(6) 0.3481(4) 0.0850(17) Uani 1 1 d .
C23 C 0.1025(8) 0.5113(7) 0.3939(5) 0.104(2) Uani 1 1 d .
H23A H 0.1735 0.4841 0.4285 0.156 Uiso 1 1 calc R
H23B H 0.0625 0.4447 0.3499 0.156 Uiso 1 1 calc R
H23C H 0.0307 0.5417 0.4311 0.156 Uiso 1 1 calc R
C24 C 0.2342(8) 0.7149(9) 0.4208(5) 0.125(3) Uani 1 1 d .
H24A H 0.3070 0.6844 0.4519 0.187 Uiso 1 1 calc R
H24B H 0.1636 0.7412 0.4604 0.187 Uiso 1 1 calc R
H24C H 0.2730 0.7821 0.3962 0.187 Uiso 1 1 calc R
C25 C 0.2828(6) 0.5573(7) 0.2883(5) 0.109(2) Uani 1 1 d .
H25A H 0.3546 0.5333 0.3242 0.163 Uiso 1 1 calc R
H25B H 0.3233 0.6153 0.2557 0.163 Uiso 1 1 calc R
H25C H 0.2400 0.4874 0.2484 0.163 Uiso 1 1 calc R
C26 C -0.0879(6) 0.7674(5) 0.3472(4) 0.0682(13) Uani 1 1 d .
C27 C -0.1326(9) 0.7129(7) 0.4248(5) 0.119(3) Uani 1 1 d .
H27A H -0.1922 0.7649 0.4593 0.179 Uiso 1 1 calc R
H27B H -0.0514 0.7044 0.4601 0.179 Uiso 1 1 calc R
H27C H -0.1828 0.6346 0.4046 0.179 Uiso 1 1 calc R
C28 C -0.2247(7) 0.7704(6) 0.2938(7) 0.129(3) Uani 1 1 d .
H28A H -0.2842 0.8226 0.3281 0.193 Uiso 1 1 calc R
H28B H -0.2715 0.6899 0.2787 0.193 Uiso 1 1 calc R
H28C H -0.2038 0.8005 0.2411 0.193 Uiso 1 1 calc R
C29 C -0.0251(8) 0.8990(6) 0.3718(5) 0.109(2) Uani 1 1 d .
H29A H -0.0894 0.9463 0.4059 0.164 Uiso 1 1 calc R
H29B H -0.0077 0.9307 0.3193 0.164 Uiso 1 1 calc R
H29C H 0.0613 0.9029 0.4055 0.164 Uiso 1 1 calc R
C30 C 0.1268(7) 0.7518(6) 0.1949(4) 0.0840(16) Uani 1 1 d .
C31 C 0.1898(8) 0.6574(7) 0.1248(4) 0.099(2) Uani 1 1 d .
H31A H 0.2363 0.6982 0.0830 0.149 Uiso 1 1 calc R
H31B H 0.1163 0.5997 0.0952 0.149 Uiso 1 1 calc R
H31C H 0.2560 0.6160 0.1530 0.149 Uiso 1 1 calc R
C32 C 0.0332(10) 0.8244(6) 0.1532(5) 0.115(3) Uani 1 1 d .
H32A H 0.0843 0.8644 0.1127 0.173 Uiso 1 1 calc R
H32B H -0.0017 0.8840 0.1975 0.173 Uiso 1 1 calc R
H32C H -0.0438 0.7720 0.1223 0.173 Uiso 1 1 calc R
C33 C 0.2479(8) 0.8400(7) 0.2434(5) 0.111(2) Uani 1 1 d .
H33A H 0.2947 0.8825 0.2027 0.167 Uiso 1 1 calc R
H33B H 0.3131 0.7951 0.2693 0.167 Uiso 1 1 calc R
H33C H 0.2115 0.8972 0.2887 0.167 Uiso 1 1 calc R

loop_
_atom_site_aniso_label
_atom_site_aniso_U_11
_atom_site_aniso_U_22
_atom_site_aniso_U_33
_atom_site_aniso_U_23
_atom_site_aniso_U_13
_atom_site_aniso_U_12
P1 0.0438(6) 0.0474(6) 0.0528(6) 0.0071(5) 0.0005(4) 0.0011(4)
B1 0.038(2) 0.046(2) 0.044(2) 0.0093(19) 0.0065(18) 0.0064(18)
F1 0.0617(16) 0.0763(19) 0.090(2) -0.0138(15) -0.0146(15) 0.0295(14)
F2 0.0685(19) 0.102(2) 0.114(3) 0.023(2) -0.0317(18) 0.0257(17)
F3 0.087(2) 0.131(3) 0.069(2) 0.0154(19) -0.0313(17) -0.004(2)
F4 0.089(2) 0.079(2) 0.0617(17) -0.0120(14) 0.0016(15) -0.0079(16)
F5 0.0754(18) 0.0554(15) 0.0738(18) -0.0037(13) -0.0024(14) 0.0135(13)
F6 0.0743(18) 0.0511(15) 0.097(2) 0.0153(14) 0.0329(16) 0.0090(13)
F7 0.080(2) 0.075(2) 0.144(3) 0.058(2) 0.037(2) 0.0120(16)
F8 0.0637(17) 0.130(3) 0.090(2) 0.061(2) 0.0256(16) 0.0090(18)
F9 0.082(2) 0.107(2) 0.084(2) 0.0049(18) 0.0454(18) 0.0125(18)
F10 0.0766(19) 0.0592(17) 0.103(2) 0.0035(15) 0.0435(17) 0.0091(14)
F11 0.0527(14) 0.107(2) 0.0582(16) 0.0341(15) 0.0063(12) 0.0171(14)
F12 0.0552(16) 0.094(2) 0.099(2) 0.0373(18) -0.0130(15) 0.0156(15)
F13 0.0456(15) 0.106(2) 0.127(3) 0.013(2) 0.0126(16) 0.0289(16)
F14 0.0619(18) 0.132(3) 0.086(2) 0.011(2) 0.0367(16) 0.0205(18)
F15 0.0593(15) 0.0890(19) 0.0525(15) 0.0204(13) 0.0138(12) 0.0103(14)
C1 0.040(2) 0.053(2) 0.046(2) 0.0121(18) 0.0046(16) 0.0018(17)
C2 0.042(2) 0.055(2) 0.062(3) 0.010(2) -0.0005(19) 0.0066(18)
C3 0.049(2) 0.075(3) 0.074(3) 0.024(3) -0.005(2) 0.006(2)
C4 0.055(3) 0.084(3) 0.049(2) 0.017(2) -0.008(2) -0.007(2)
C5 0.060(3) 0.062(3) 0.048(2) 0.004(2) 0.005(2) -0.012(2)
C6 0.048(2) 0.049(2) 0.054(2) 0.0108(19) 0.0054(18) 0.0021(18)
C7 0.0346(19) 0.056(2) 0.047(2) 0.0113(18) 0.0029(16) 0.0040(16)
C8 0.043(2) 0.060(3) 0.059(3) 0.020(2) 0.0101(19) 0.0110(18)
C9 0.046(2) 0.066(3) 0.078(3) 0.037(3) 0.003(2) 0.004(2)
C10 0.041(2) 0.094(4) 0.059(3) 0.033(3) 0.006(2) 0.005(2)
C11 0.046(2) 0.081(3) 0.051(2) 0.009(2) 0.0099(19) 0.007(2)
C12 0.042(2) 0.062(3) 0.057(3) 0.010(2) 0.0096(18) 0.0038(18)
C13 0.0394(19) 0.041(2) 0.049(2) 0.0080(16) 0.0059(16) 0.0046(15)
C14 0.041(2) 0.053(2) 0.060(3) 0.0132(19) 0.0056(18) 0.0062(17)
C15 0.044(2) 0.056(3) 0.080(3) 0.022(2) -0.004(2) 0.0068(19)
C16 0.036(2) 0.062(3) 0.096(4) 0.009(3) 0.009(2) 0.0125(19)
C17 0.046(2) 0.063(3) 0.072(3) 0.002(2) 0.021(2) 0.006(2)
C18 0.048(2) 0.050(2) 0.056(2) 0.0089(19) 0.0078(19) 0.0070(18)
C19 0.040(2) 0.050(2) 0.071(3) 0.009(2) 0.0056(19) 0.0052(17)
C20 0.061(3) 0.064(3) 0.058(3) 0.010(2) 0.007(2) 0.008(2)
C21 0.092(4) 0.087(4) 0.060(3) 0.012(3) -0.009(3) -0.006(3)
C22 0.070(3) 0.125(5) 0.062(3) 0.020(3) -0.009(3) 0.020(3)
C23 0.102(5) 0.118(5) 0.101(5) 0.056(4) -0.024(4) -0.006(4)
C24 0.095(5) 0.179(8) 0.089(5) 0.020(5) -0.034(4) -0.021(5)
C25 0.058(3) 0.144(6) 0.129(6) 0.024(5) 0.001(4) 0.037(4)
C26 0.069(3) 0.059(3) 0.075(3) 0.005(2) 0.020(3) 0.009(2)
C27 0.126(6) 0.122(6) 0.098(5) -0.011(4) 0.062(5) -0.001(5)
C28 0.070(4) 0.079(4) 0.221(10) -0.023(5) -0.010(5) 0.031(3)
C29 0.115(5) 0.066(4) 0.128(6) -0.031(4) 0.029(4) -0.002(3)
C30 0.092(4) 0.091(4) 0.066(3) 0.007(3) 0.006(3) 0.002(3)
C31 0.108(5) 0.115(5) 0.073(4) 0.015(4) 0.031(4) -0.002(4)
C32 0.179(8) 0.077(4) 0.091(5) 0.033(4) 0.001(5) -0.015(5)
C33 0.120(6) 0.104(5) 0.099(5) 0.016(4) 0.013(4) -0.043(4)

loop_
_atom_type_symbol
_atom_type_description
_atom_type_scat_dispersion_real
_atom_type_scat_dispersion_imag
_atom_type_scat_source
C C 0.0033 0.0016 'International Tables Vol C Tables 4.2.6.8 and 6.1.1.4'
H H 0.0000 0.0000 'International Tables Vol C Tables 4.2.6.8 and 6.1.1.4'
B B 0.0013 0.0007 'International Tables Vol C Tables 4.2.6.8 and 6.1.1.4'
F F 0.0171 0.0103 'International Tables Vol C Tables 4.2.6.8 and 6.1.1.4'
P P 0.1023 0.0942 'International Tables Vol C Tables 4.2.6.8 and 6.1.1.4'

loop_
_geom_angle_atom_site_label_1
_geom_angle_atom_site_label_2
_geom_angle_atom_site_label_3
_geom_angle
C22 P1 C26 112.6(3)
C22 P1 C20 108.7(3)
C26 P1 C20 112.9(2)
C22 P1 C30 106.6(3)
C26 P1 C30 110.4(3)
C20 P1 C30 105.2(2)
C19 B1 C13 103.6(3)
C19 B1 C1 115.3(3)
C13 B1 C1 113.2(3)
C19 B1 C7 111.2(3)
C13 B1 C7 111.3(3)
C1 B1 C7 102.5(3)
C6 C1 C2 112.2(4)
C6 C1 B1 126.2(4)
C2 C1 B1 121.4(4)
F1 C2 C3 114.8(4)
F1 C2 C1 120.6(4)
C3 C2 C1 124.5(4)
F2 C3 C4 120.2(4)
F2 C3 C2 119.7(5)
C4 C3 C2 120.1(4)
F3 C4 C3 120.6(5)
F3 C4 C5 121.1(5)
C3 C4 C5 118.3(4)
F4 C5 C6 120.7(4)
F4 C5 C4 119.5(4)
C6 C5 C4 119.8(4)
F5 C6 C5 114.7(4)
F5 C6 C1 120.3(4)
C5 C6 C1 124.9(4)
C8 C7 C12 113.0(4)
C8 C7 B1 121.4(3)
C12 C7 B1 125.3(4)
F6 C8 C7 120.1(4)
F6 C8 C9 115.2(4)
C7 C8 C9 124.7(4)
F7 C9 C10 119.9(4)
F7 C9 C8 120.5(5)
C10 C9 C8 119.6(4)
F8 C10 C11 120.6(5)
F8 C10 C9 120.5(5)
C11 C10 C9 118.9(4)
F9 C11 C10 119.7(4)
F9 C11 C12 120.4(5)
C10 C11 C12 119.8(4)
F10 C12 C7 122.1(4)
F10 C12 C11 113.9(4)
C7 C12 C11 124.0(4)
C14 C13 C18 112.2(4)
C14 C13 B1 123.7(3)
C18 C13 B1 123.2(4)
F11 C14 C15 114.9(4)
F11 C14 C13 120.5(3)
C15 C14 C13 124.6(4)
F12 C15 C16 120.0(4)
F12 C15 C14 119.9(4)
C16 C15 C14 120.1(4)
F13 C16 C17 121.6(5)
F13 C16 C15 119.9(5)
C17 C16 C15 118.5(4)
F14 C17 C16 120.3(4)
F14 C17 C18 120.2(5)
C16 C17 C18 119.5(4)
F15 C18 C17 114.9(4)
F15 C18 C13 120.0(4)
C17 C18 C13 125.0(4)
C20 C19 B1 121.4(4)
C20 C19 H19A 107.0
B1 C19 H19A 107.0
C20 C19 H19B 107.0
B1 C19 H19B 107.0
H19A C19 H19B 106.7
C19 C20 C21 107.0(4)
C19 C20 P1 115.7(3)
C21 C20 P1 114.3(3)
C19 C20 H20A 106.4
C21 C20 H20A 106.4
P1 C20 H20A 106.4
C20 C21 H21A 109.5
C20 C21 H21B 109.5
H21A C21 H21B 109.5
C20 C21 H21C 109.5
H21A C21 H21C 109.5
H21B C21 H21C 109.5
C24 C22 C25 111.9(6)
C24 C22 C23 106.4(5)
C25 C22 C23 105.6(6)
C24 C22 P1 113.7(5)
C25 C22 P1 110.2(4)
C23 C22 P1 108.6(4)
C22 C23 H23A 109.5
C22 C23 H23B 109.5
H23A C23 H23B 109.5
C22 C23 H23C 109.5
H23A C23 H23C 109.5
H23B C23 H23C 109.5
C22 C24 H24A 109.5
C22 C24 H24B 109.5
H24A C24 H24B 109.5
C22 C24 H24C 109.5
H24A C24 H24C 109.5
H24B C24 H24C 109.5
C22 C25 H25A 109.5
C22 C25 H25B 109.5
H25A C25 H25B 109.5
C22 C25 H25C 109.5
H25A C25 H25C 109.5
H25B C25 H25C 109.5
C27 C26 C29 113.7(5)
C27 C26 C28 104.7(6)
C29 C26 C28 105.7(5)
C27 C26 P1 109.6(4)
C29 C26 P1 113.2(4)
C28 C26 P1 109.6(4)
C26 C27 H27A 109.5
C26 C27 H27B 109.5
H27A C27 H27B 109.5
C26 C27 H27C 109.5
H27A C27 H27C 109.5
H27B C27 H27C 109.5
C26 C28 H28A 109.5
C26 C28 H28B 109.5
H28A C28 H28B 109.5
C26 C28 H28C 109.5
H28A C28 H28C 109.5
H28B C28 H28C 109.5
C26 C29 H29A 109.5
C26 C29 H29B 109.5
H29A C29 H29B 109.5
C26 C29 H29C 109.5
H29A C29 H29C 109.5
H29B C29 H29C 109.5
C32 C30 C33 107.3(6)
C32 C30 C31 111.0(6)
C33 C30 C31 108.1(6)
C32 C30 P1 112.3(5)
C33 C30 P1 109.2(4)
C31 C30 P1 108.7(4)
C30 C31 H31A 109.5
C30 C31 H31B 109.5
H31A C31 H31B 109.5
C30 C31 H31C 109.5
H31A C31 H31C 109.5
H31B C31 H31C 109.5
C30 C32 H32A 109.5
C30 C32 H32B 109.5
H32A C32 H32B 109.5
C30 C32 H32C 109.5
H32A C32 H32C 109.5
H32B C32 H32C 109.5
C30 C33 H33A 109.5
C30 C33 H33B 109.5
H33A C33 H33B 109.5
C30 C33 H33C 109.5
H33A C33 H33C 109.5
H33B C33 H33C 109.5

loop_
_geom_bond_atom_site_label_1
_geom_bond_atom_site_label_2
_geom_bond_distance
P1 C22 1.872(5)
P1 C26 1.890(5)
P1 C20 1.896(5)
P1 C30 1.980(6)
B1 C19 1.660(6)
B1 C13 1.663(5)
B1 C1 1.672(6)
B1 C7 1.676(6)
F1 C2 1.346(5)
F2 C3 1.359(6)
F3 C4 1.339(5)
F4 C5 1.345(5)
F5 C6 1.355(5)
F6 C8 1.346(5)
F7 C9 1.345(6)
F8 C10 1.349(5)
F9 C11 1.346(5)
F10 C12 1.347(5)
F11 C14 1.353(5)
F12 C15 1.352(5)
F13 C16 1.340(5)
F14 C17 1.327(5)
F15 C18 1.350(5)
C1 C6 1.384(6)
C1 C2 1.392(6)
C2 C3 1.378(6)
C3 C4 1.358(7)
C4 C5 1.374(7)
C5 C6 1.372(6)
C7 C8 1.378(6)
C7 C12 1.383(6)
C8 C9 1.382(6)
C9 C10 1.362(7)
C10 C11 1.359(7)
C11 C12 1.389(6)
C13 C14 1.388(6)
C13 C18 1.390(6)
C14 C15 1.380(6)
C15 C16 1.369(7)
C16 C17 1.366(7)
C17 C18 1.384(6)
C19 C20 1.513(6)
C19 H19A 0.9700
C19 H19B 0.9700
C20 C21 1.546(7)
C20 H20A 0.9800
C21 H21A 0.9600
C21 H21B 0.9600
C21 H21C 0.9600
C22 C24 1.508(10)
C22 C25 1.562(9)
C22 C23 1.583(9)
C23 H23A 0.9600
C23 H23B 0.9600
C23 H23C 0.9600
C24 H24A 0.9600
C24 H24B 0.9600
C24 H24C 0.9600
C25 H25A 0.9600
C25 H25B 0.9600
C25 H25C 0.9600
C26 C27 1.506(9)
C26 C29 1.524(8)
C26 C28 1.537(9)
C27 H27A 0.9600
C27 H27B 0.9600
C27 H27C 0.9600
C28 H28A 0.9600
C28 H28B 0.9600
C28 H28C 0.9600
C29 H29A 0.9600
C29 H29B 0.9600
C29 H29C 0.9600
C30 C32 1.476(10)
C30 C33 1.540(9)
C30 C31 1.554(9)
C31 H31A 0.9600
C31 H31B 0.9600
C31 H31C 0.9600
C32 H32A 0.9600
C32 H32B 0.9600
C32 H32C 0.9600
C33 H33A 0.9600
C33 H33B 0.9600
C33 H33C 0.9600

loop_
_geom_torsion_atom_site_label_1
_geom_torsion_atom_site_label_2
_geom_torsion_atom_site_label_3
_geom_torsion_atom_site_label_4
_geom_torsion
C19 B1 C1 C6 146.0(4)
C13 B1 C1 C6 27.0(5)
C7 B1 C1 C6 -93.0(4)
C19 B1 C1 C2 -39.5(5)
C13 B1 C1 C2 -158.5(4)
C7 B1 C1 C2 81.5(4)
C6 C1 C2 F1 175.6(4)
B1 C1 C2 F1 0.3(6)
C6 C1 C2 C3 -4.0(6)
B1 C1 C2 C3 -179.3(4)
F1 C2 C3 F2 1.3(7)
C1 C2 C3 F2 -179.2(4)
F1 C2 C3 C4 -177.6(4)
C1 C2 C3 C4 2.0(8)
F2 C3 C4 F3 1.1(7)
C2 C3 C4 F3 179.9(4)
F2 C3 C4 C5 -177.9(4)
C2 C3 C4 C5 0.9(7)
F3 C4 C5 F4 0.7(7)
C3 C4 C5 F4 179.7(4)
F3 C4 C5 C6 179.6(4)
C3 C4 C5 C6 -1.4(7)
F4 C5 C6 F5 -1.1(6)
C4 C5 C6 F5 180.0(4)
F4 C5 C6 C1 178.0(4)
C4 C5 C6 C1 -0.9(7)
C2 C1 C6 F5 -177.5(4)
B1 C1 C6 F5 -2.5(6)
C2 C1 C6 C5 3.4(6)
B1 C1 C6 C5 178.4(4)
C19 B1 C7 C8 -159.5(4)
C13 B1 C7 C8 -44.5(5)
C1 B1 C7 C8 76.8(4)
C19 B1 C7 C12 26.1(5)
C13 B1 C7 C12 141.2(4)
C1 B1 C7 C12 -97.6(4)
C12 C7 C8 F6 178.8(4)
B1 C7 C8 F6 3.8(6)
C12 C7 C8 C9 -2.7(6)
B1 C7 C8 C9 -177.7(4)
F6 C8 C9 F7 -0.7(6)
C7 C8 C9 F7 -179.3(4)
F6 C8 C9 C10 -179.9(4)
C7 C8 C9 C10 1.5(7)
F7 C9 C10 F8 1.2(7)
C8 C9 C10 F8 -179.6(4)
F7 C9 C10 C11 -178.6(4)
C8 C9 C10 C11 0.6(7)
F8 C10 C11 F9 -0.5(7)
C9 C10 C11 F9 179.4(4)
F8 C10 C11 C12 178.9(4)
C9 C10 C11 C12 -1.2(7)
C8 C7 C12 F10 -178.9(4)
B1 C7 C12 F10 -4.2(7)
C8 C7 C12 C11 2.0(6)
B1 C7 C12 C11 176.8(4)
F9 C11 C12 F10 0.1(6)
C10 C11 C12 F10 -179.3(4)
F9 C11 C12 C7 179.2(4)
C10 C11 C12 C7 -0.2(7)
C19 B1 C13 C14 84.5(4)
C1 B1 C13 C14 -150.0(4)
C7 B1 C13 C14 -35.1(5)
C19 B1 C13 C18 -83.4(5)
C1 B1 C13 C18 42.2(5)
C7 B1 C13 C18 157.0(4)
C18 C13 C14 F11 176.6(4)
B1 C13 C14 F11 7.5(6)
C18 C13 C14 C15 -0.8(6)
B1 C13 C14 C15 -169.8(4)
F11 C14 C15 F12 0.9(6)
C13 C14 C15 F12 178.4(4)
F11 C14 C15 C16 -178.8(4)
C13 C14 C15 C16 -1.4(7)
F12 C15 C16 F13 0.0(7)
C14 C15 C16 F13 179.8(4)
F12 C15 C16 C17 -178.8(4)
C14 C15 C16 C17 0.9(7)
F13 C16 C17 F14 1.6(7)
C15 C16 C17 F14 -179.5(4)
F13 C16 C17 C18 -177.3(4)
C15 C16 C17 C18 1.6(7)
F14 C17 C18 F15 -2.8(6)
C16 C17 C18 F15 176.1(4)
F14 C17 C18 C13 177.0(4)
C16 C17 C18 C13 -4.1(7)
C14 C13 C18 F15 -176.6(4)
B1 C13 C18 F15 -7.5(6)
C14 C13 C18 C17 3.5(6)
B1 C13 C18 C17 172.6(4)
C13 B1 C19 C20 50.0(5)
C1 B1 C19 C20 -74.2(5)
C7 B1 C19 C20 169.7(4)
B1 C19 C20 C21 75.0(5)
B1 C19 C20 P1 -156.3(3)
C22 P1 C20 C19 81.0(4)
C26 P1 C20 C19 -44.6(4)
C30 P1 C20 C19 -165.1(4)
C22 P1 C20 C21 -153.9(4)
C26 P1 C20 C21 80.4(4)
C30 P1 C20 C21 -40.1(4)
C26 P1 C22 C24 -40.8(6)
C20 P1 C22 C24 -166.6(5)
C30 P1 C22 C24 80.5(5)
C26 P1 C22 C25 -167.2(5)
C20 P1 C22 C25 67.0(5)
C30 P1 C22 C25 -46.0(6)
C26 P1 C22 C23 77.5(5)
C20 P1 C22 C23 -48.3(5)
C30 P1 C22 C23 -161.3(5)
C22 P1 C26 C27 -47.2(5)
C20 P1 C26 C27 76.3(5)
C30 P1 C26 C27 -166.2(5)
C22 P1 C26 C29 80.8(5)
C20 P1 C26 C29 -155.7(5)
C30 P1 C26 C29 -38.2(6)
C22 P1 C26 C28 -161.5(5)
C20 P1 C26 C28 -38.0(5)
C30 P1 C26 C28 79.5(5)
C22 P1 C30 C32 -164.3(5)
C26 P1 C30 C32 -41.7(5)
C20 P1 C30 C32 80.3(5)
C22 P1 C30 C33 -45.4(6)
C26 P1 C30 C33 77.2(5)
C20 P1 C30 C33 -160.7(5)
C22 P1 C30 C31 72.4(5)
C26 P1 C30 C31 -165.0(4)
C20 P1 C30 C31 -42.9(5)
